data_2007560
loop_
_publ_author_name
'Charfi, Miriem'
'Jouini, Amor'
'Pierrot, Marcel'

_publ_contact_author
;     Amor Jouini
      Laboratoire de Chimie du Solide
      D\'epartement de Chimie
      Facult\'e des Sciences de Monastir
      Universit\'e du centre
      5000 Monastir, Tunisia.
;
_publ_section_title
;
 Disorder in Tris(2-methyl-1,2-propanediammonium)
 <i>cyclo</i>-Hexaphosphate Trihydrate
;
_journal_issue 8
_journal_name_full 'Acta Crystallographica Section C'
_journal_page_first IUC9800041
_journal_paper_doi 10.1107/S0108270198099417
_journal_volume 54
_journal_year 1998
_chemical_formula_iupac '3C4 H14 N2 2+, P6 O18 6-, 3H2 O'
_chemical_formula_moiety '[NH3-CH2-(C2H6N)-CH3]3P6O18,3H2O'
_chemical_formula_structural '[NH3-CH2-(C2H6N)-CH3]3P6O18,3H2O'
_chemical_formula_sum 'C12 H48 N6 O21 P6'
_chemical_formula_weight 798.38
_chemical_name_systematic
;
 Tris(1,2-diammonium,2-methylpropan) cyclohexaphosphate trihydrate
;
_space_group_IT_number 2
_symmetry_cell_setting triclinic
_symmetry_space_group_name_Hall '-P 1'
_symmetry_space_group_name_H-M 'P -1'
_audit_creation_method SHELXL
_cell_angle_alpha 89.28(4)
_cell_angle_beta 74.76(2)
_cell_angle_gamma 63.80(4)
_cell_formula_units_Z 2
_cell_length_a 11.761(3)
_cell_length_b 12.102(4)
_cell_length_c 13.371(3)
_cell_measurement_reflns_used 25
_cell_measurement_temperature 293(2)
_cell_measurement_theta_max 14
_cell_measurement_theta_min 10
_cell_volume 1635.7(10)
_computing_cell_refinement 'CAD4 (Enraf-Nonius)'
_computing_data_collection 'CAD4 (Enraf-Nonius)'
_computing_data_reduction 'Molen (Fair, 1990)'
_computing_publication_material 'SHELX93 (Sheldrick, 1993)'
_computing_structure_refinement 'SHELXL-93 (Sheldrick, 1993)'
_computing_structure_solution 'SHELXS-86 (Sheldrick, 1990)'
_diffrn_ambient_temperature 293(2)
_diffrn_measurement_device 'CAD4 Diffractometer'
_diffrn_measurement_method \w/2\q
_diffrn_radiation_monochromator graphite
_diffrn_radiation_source 'fine-focus sealed tube'
_diffrn_radiation_type MoK\a
_diffrn_radiation_wavelength 0.71069
_diffrn_reflns_av_R_equivalents 0.0210
_diffrn_reflns_av_sigmaI/netI 0.0209
_diffrn_reflns_limit_h_max 13
_diffrn_reflns_limit_h_min -13
_diffrn_reflns_limit_k_max 14
_diffrn_reflns_limit_k_min -14
_diffrn_reflns_limit_l_max 15
_diffrn_reflns_limit_l_min 0
_diffrn_reflns_number 5987
_diffrn_reflns_theta_max 25
_diffrn_reflns_theta_min 2
_diffrn_standards_decay_% 4.7
_diffrn_standards_interval_time 120
_diffrn_standards_number 1
_exptl_absorpt_coefficient_mu 0.419
_exptl_absorpt_correction_type none
_exptl_crystal_colour colourless
_exptl_crystal_density_diffrn 1.621
_exptl_crystal_density_meas 1.595
_exptl_crystal_density_method 'pycnometry (toluene as pycnometric liquid)'
_exptl_crystal_description 'regular prism'
_exptl_crystal_F_000 840
_exptl_crystal_size_max 0.5
_exptl_crystal_size_mid 0.5
_exptl_crystal_size_min 0.5
_refine_diff_density_max 0.677
_refine_diff_density_min -0.362
_refine_ls_extinction_coef 0.0040(10)
_refine_ls_extinction_method SHELXL
_refine_ls_goodness_of_fit_all 1.096
_refine_ls_goodness_of_fit_obs 1.141
_refine_ls_hydrogen_treatment mixed
_refine_ls_matrix_type full
_refine_ls_number_parameters 432
_refine_ls_number_reflns 5728
_refine_ls_number_restraints 2
_refine_ls_restrained_S_all 1.096
_refine_ls_restrained_S_obs 1.141
_refine_ls_R_factor_all 0.0532
_refine_ls_R_factor_obs .0460
_refine_ls_shift/esd_max 0.000
_refine_ls_shift/esd_mean 0.000
_refine_ls_structure_factor_coef Fsqd
_refine_ls_weighting_details 'w=1/[\s^2^(Fo^2^)+(0.0688P)^2^+2.9237P] where P=(Fo^2^+2Fc^2^)/3'
_refine_ls_weighting_scheme calc
_refine_ls_wR_factor_all 0.1363
_refine_ls_wR_factor_obs .1322
_reflns_number_observed 5021
_reflns_number_total 5728
_reflns_observed_criterion >2sigma(I)
_cod_data_source_file qb0051.cif
_cod_data_source_block DAMP
_cod_depositor_comments
;
The following automatic conversions were performed:

'_refine_ls_weighting_scheme' value 'calc
w=1/[\s^2^(Fo^2^)+(0.0688P)^2^+2.9237P] where P=(Fo^2^+2Fc^2^)/3' was
changed to 'calc'. New tag '_refine_ls_weighting_details' was
created. The value of the new tag was set to
'w=1/[\s^2^(Fo^2^)+(0.0688P)^2^+2.9237P] where P=(Fo^2^+2Fc^2^)/3'.

Automatic conversion script
Id: cif_fix_values 3143 2015-03-26 13:38:13Z robertas 
;
_cod_original_cell_volume 1635.7(8)
_cod_database_code 2007560

loop_
_symmetry_equiv_pos_as_xyz
'x, y, z'
'-x, -y, -z'

loop_
_atom_site_aniso_label
_atom_site_aniso_U_11
_atom_site_aniso_U_22
_atom_site_aniso_U_33
_atom_site_aniso_U_12
_atom_site_aniso_U_13
_atom_site_aniso_U_23
P1 .0243(4) .0273(4) .0203(4) -.0163(4) -.0084(3) .0055(3)
P2 .0253(4) .0287(4) .0210(4) -.0183(4) -.0104(3) .0080(3)
P3 .0261(4) .0265(4) .0213(4) -.0163(4) -.0080(3) .0036(3)
P4 .0225(4) .0312(5) .0251(4) -.0173(4) -.0063(3) .0016(3)
P5 .0239(4) .0249(4) .0228(4) -.0144(3) -.0073(3) .0045(3)
P6 .0257(4) .0323(5) .0211(4) -.0192(4) -.0040(3) -.0007(3)
OE11 .0426(15) .0331(13) .0419(15) -.0213(12) -.0231(12) .0150(11)
OL13 .0245(12) .0412(13) .0219(11) -.0172(11) -.0074(9) .0002(10)
OE12 .0314(13) .0446(14) .0235(12) -.0223(12) -.0029(10) -.0005(10)
OL12 .0239(12) .0264(12) .0348(13) -.0142(10) -.0025(10) .0054(10)
OE21 .051(2) .0368(14) .0401(15) -.0242(12) -.0300(13) .0075(11)
OE22 .0299(13) .055(2) .0290(13) -.0259(12) -.0085(10) .0166(11)
OL23 .0260(12) .0277(12) .0296(12) -.0165(10) -.0120(10) .0073(9)
OE31 .0374(14) .0373(14) .0285(13) -.0217(11) -.0105(11) -.0024(10)
OE32 .0365(14) .0352(13) .0296(13) -.0200(11) -.0074(11) .0108(10)
OE41 .0302(13) .0435(15) .0456(15) -.0241(12) -.0172(11) .0057(12)
OE42 .0345(13) .0395(14) .0277(12) -.0218(12) -.0007(10) -.0014(10)
OL46 .0255(12) .0440(15) .0254(12) -.0109(11) -.0054(10) .0040(11)
OL45 .0283(13) .0376(14) .0431(15) -.0226(11) .0035(11) -.0089(11)
OE51 .0311(13) .0426(15) .0357(14) -.0128(12) -.0042(11) -.0101(12)
OE52 .057(2) .073(2) .065(2) -.045(2) -.039(2) .048(2)
OL56 .0232(12) .0285(12) .0318(12) -.0159(10) -.0042(10) -.0020(10)
OE61 .0362(13) .0397(14) .0297(13) -.0264(12) -.0054(10) .0070(11)
OE62 .057(2) .055(2) .0282(13) -.0388(15) -.0053(12) -.0088(12)
OW1 .036(2) .073(2) .121(3) -.028(2) -.032(2) .069(2)
OW2 .071(5) .057(4) .076(5) -.005(4) -.003(4) -.004(4)
OW3A .205(19) .27(3) .34(3) -.109(18) -.117(18) -.01(2)
OW3B .079(8) .074(7) .079(7) .002(6) -.042(6) .001(5)
OW4 .091(6) .100(7) .056(5) -.001(5) -.030(4) -.010(4)
N1A .039(2) .032(2) .024(2) -.019(2) -.009(2) .002(2)
N1B .039(2) .032(2) .024(2) -.019(2) -.009(2) .002(2)
N2 .034(2) .034(2) .0224(14) -.0198(13) -.0071(12) .0041(12)
N3 .035(2) .048(2) .032(2) -.0306(15) -.0111(13) .0122(14)
N4 .0276(14) .0246(14) .0219(13) -.0146(12) -.0079(11) .0038(11)
N5 .038(2) .0250(14) .0228(14) -.0188(13) -.0055(12) .0014(11)
N6 .037(2) .0275(14) .0239(14) -.0203(13) -.0059(12) .0023(11)
C1 .096(4) .076(3) .077(3) -.071(3) -.064(3) .056(3)
C2 .041(2) .032(2) .026(2) -.020(2) -.0144(15) .0055(14)
C3 .075(3) .051(2) .034(2) -.038(2) -.031(2) .012(2)
C4 .036(2) .049(3) .053(3) -.011(2) -.007(2) -.007(2)
C5 .026(2) .036(2) .027(2) -.0190(15) -.0063(14) .0051(14)
C6 .023(2) .026(2) .026(2) -.0142(13) -.0089(13) .0075(13)
C7 .032(2) .032(2) .047(2) -.014(2) .003(2) -.009(2)
C8 .047(2) .059(3) .050(2) -.036(2) -.034(2) .030(2)
C9 .033(2) .024(2) .033(2) -.0161(15) -.0092(15) .0007(14)
C10 .032(2) .024(2) .024(2) -.0182(14) -.0048(13) .0031(13)
C11 .033(2) .033(2) .040(2) -.013(2) .000(2) -.001(2)
C12 .057(2) .038(2) .023(2) -.026(2) -.013(2) .0058(15)

loop_
_atom_site_label
_atom_site_fract_x
_atom_site_fract_y
_atom_site_fract_z
_atom_site_U_iso_or_equiv
_atom_site_thermal_displace_type
_atom_site_calc_flag
_atom_site_refinement_flags
_atom_site_occupancy
_atom_site_disorder_group
_atom_site_type_symbol
P1 .18985(8) .81624(8) .58016(6) .0218(2) Uani d . 1 . P
P2 -.24870(8) .98352(8) .51012(6) .0219(2) Uani d . 1 . P
P3 -.00043(8) .77512(8) .50543(6) .0228(2) Uani d . 1 . P
P4 .21333(8) .48061(8) .06633(7) .0244(2) Uani d . 1 . P
P5 -.23318(8) .75194(8) .02185(6) .0224(2) Uani d . 1 . P
P6 .03495(8) .70661(8) .00300(6) .0246(2) Uani d . 1 . P
OE11 .2869(3) .7010(2) .6068(2) .0354(6) Uani d . 1 . O
OL13 .1345(2) .7835(2) .4937(2) .0281(5) Uani d . 1 . O
OE12 .0808(2) .9058(2) .6668(2) .0322(6) Uani d . 1 . O
OL12 .2721(2) .8795(2) .5100(2) .0286(5) Uani d . 1 . O
OE21 -.2692(3) .9258(2) .4238(2) .0372(6) Uani d . 1 . O
OE22 -.3276(2) .9916(3) .6185(2) .0354(6) Uani d . 1 . O
OL23 -.0958(2) .9200(2) .5052(2) .0253(5) Uani d . 1 . O
OE31 .0197(2) .7064(2) .4065(2) .0323(6) Uani d . 1 . O
OE32 -.0458(2) .7372(2) .6070(2) .0329(6) Uani d . 1 . O
OE41 .3228(2) .5012(2) .0822(2) .0356(6) Uani d . 1 . O
OE42 .1056(2) .4920(2) .1584(2) .0337(6) Uani d . 1 . O
OL46 .1560(2) .5702(2) -.0155(2) .0339(6) Uani d . 1 . O
OL45 .2778(2) .3513(2) -.0043(2) .0361(6) Uani d . 1 . O
OE51 -.2917(2) .7994(2) .1337(2) .0390(6) Uani d . 1 . O
OE52 -.2580(3) .8374(3) -.0567(3) .0548(9) Uani d . 1 . O
OL56 -.0778(2) .6665(2) .0022(2) .0270(5) Uani d . 1 . O
OE61 .0622(2) .7632(2) -.0940(2) .0326(6) Uani d . 1 . O
OE62 .0057(3) .7718(3) .1056(2) .0428(7) Uani d . 1 . O
OW1 .5806(3) .3736(3) .0668(3) .0734(12) Uani d . 1 . O
OW2 .5424(8) .4926(7) .5546(6) .081(2) Uani d P .50 . O
OW3A .499(2) .534(2) .285(2) .262(11) Uani d P .60 . O
OW3B .4519(13) .5899(12) .2456(10) .087(4) Uani d P .40 . O
OW4 .2846(9) .5196(9) .3071(6) .096(3) Uani d P .50 . O
N1A -.0825(5) 1.1601(4) -.2571(3) .0304(9) Uani d P .63 1 N
H1NA -.0324 1.0910 -.2757 .050 Uiso d P .63 1 H
H2NA -.0645 1.1723 -.2067 .050 Uiso d P .63 1 H
H3NA -.0722 1.2230 -.3044 .050 Uiso d P .63 1 H
N1B -.1931(8) 1.2650(7) -.2304(6) .0304(9) Uani d P .37 2 N
H1NB -.2764 1.3108 -.1945 .050 Uiso d P .37 2 H
H2NB -.1619 1.2646 -.1814 .050 Uiso d P .37 2 H
H3NB -.1774 1.3000 -.2898 .050 Uiso d P .37 2 H
N2 -.1846(3) .9556(3) -.2243(2) .0289(6) Uani d . 1 . N
N3 -.2915(3) 1.2198(3) .1956(2) .0335(7) Uani d . 1 . N
N4 -.4281(3) .9984(2) .2885(2) .0235(6) Uani d . 1 . N
N5 -.0620(3) .3962(3) .2471(2) .0276(6) Uani d . 1 . N
N6 -.1429(3) .6779(3) .2838(2) .0278(6) Uani d . 1 . N
C1 -.2050(6) 1.1646(5) -.2448(4) .0631(15) Uani d . 1 . C
H1A -.2258 1.1537 -.2973 .500 Uiso d . 1 . H
C2 -.2402(4) 1.0836(3) -.1682(3) .0306(8) Uani d . 1 . C
C3 -.1812(5) 1.0703(4) -.0773(3) .0465(10) Uani d . 1 . C
H3A -.2162 1.1503 -.0388 .500 Uiso calc . 1 . H
H3B -.0868 1.0362 -.1037 .500 Uiso calc . 1 . H
H3C -.2036 1.0162 -.0322 .500 Uiso calc . 1 . H
C4 -.3905(4) 1.1347(4) -.1317(4) .0505(11) Uani d . 1 . C
H4A -.4289 1.2126 -.0890 .500 Uiso calc . 1 . H
H4B -.4131 1.0770 -.0919 .500 Uiso calc . 1 . H
H4C -.4238 1.1465 -.1913 .500 Uiso calc . 1 . H
C5 -.2983(3) 1.1006(3) .2108(3) .0279(7) Uani d . 1 . C
H5A -.2495 1.0587 .2595 .500 Uiso calc . 1 . H
H5B -.2566 1.0477 .1447 .500 Uiso calc . 1 . H
C6 -.4415(3) 1.1206(3) .2527(2) .0235(7) Uani d . 1 . C
C7 -.5209(4) 1.2175(3) .3474(3) .0401(9) Uani d . 1 . C
H7A -.5367 1.2981 .3267 .500 Uiso calc . 1 . H
H7B -.4723 1.1997 .3980 .500 Uiso calc . 1 . H
H7C -.6039 1.2163 .3775 .500 Uiso calc . 1 . H
C8 -.5109(4) 1.1448(4) .1675(3) .0433(10) Uani d . 1 . C
H8A -.5131 1.2181 .1378 .500 Uiso calc . 1 . H
H8B -.5996 1.1562 .1969 .500 Uiso calc . 1 . H
H8C -.4637 1.0753 .1139 .500 Uiso calc . 1 . H
C9 -.1968(3) .5033(3) .2709(3) .0290(7) Uani d . 1 . C
H9A -.2615 .4747 .3028 .500 Uiso calc . 1 . H
H9B -.2129 .5328 .2057 .500 Uiso calc . 1 . H
C10 -.2182(3) .6118(3) .3429(2) .0255(7) Uani d . 1 . C
C11 -.3650(4) .7037(3) .3720(3) .0383(9) Uani d . 1 . C
H11A -.4159 .6662 .4126 .500 Uiso calc . 1 . H
H11B -.3913 .7260 .3095 .500 Uiso calc . 1 . H
H11C -.3802 .7768 .4120 .500 Uiso calc . 1 . H
C12 -.1711(4) .5708(4) .4392(3) .0373(9) Uani d . 1 . C
H12A -.2122 .5225 .4746 .500 Uiso calc . 1 . H
H12B -.1947 .6425 .4853 .500 Uiso calc . 1 . H
H12C -.0768 .5215 .4183 .500 Uiso calc . 1 . H
H1W1 .4975 .4155 .0800 .109 Uiso d . 1 . H
H2W1 .6061 .4077 .0261 .082 Uiso d . 1 . H
H1N2 -.2220 .9568 -.2706 .033 Uiso d . 1 . H
H2N2 -.0922 .9178 -.2573 .040 Uiso d . 1 . H
H3N2 -.1990 .9098 -.1770 .063 Uiso d . 1 . H
H1N3 -.3432 1.2663 .1554 .049 Uiso d . 1 . H
H2N3 -.2127 1.2065 .1674 .044 Uiso d . 1 . H
H3N3 -.3079 1.2688 .2604 .081 Uiso d . 1 . H
H1N4 -.3855 .9730 .3365 .029 Uiso d . 1 . H
H2N4 -.5121 1.0016 .3181 .049 Uiso d . 1 . H
H3N4 -.3839 .9331 .2373 .039 Uiso d . 1 . H
H1N5 -.0377 .3589 .3035 .028 Uiso d . 1 . H
H2N5 -.0023 .4187 .2179 .025 Uiso d . 1 . H
H3N5 -.0653 .3447 .2104 .025 Uiso d . 1 . H
H1N6 -.0568 .6263 .2470 .032 Uiso d . 1 . H
H2N6 -.1820 .7137 .2351 .033 Uiso d . 1 . H
H3N6 -.1470 .7322 .3332 .053 Uiso d . 1 . H

loop_
_atom_type_symbol
_atom_type_description
_atom_type_scat_dispersion_real
_atom_type_scat_dispersion_imag
_atom_type_scat_source
C C 0.0033 0.0016 'International Tables Vol C Tables 4.2.6.8 and 6.1.1.4'
H H 0.0000 0.0000 'International Tables Vol C Tables 4.2.6.8 and 6.1.1.4'
N N 0.0061 0.0033 'International Tables Vol C Tables 4.2.6.8 and 6.1.1.4'
O O 0.0106 0.0060 'International Tables Vol C Tables 4.2.6.8 and 6.1.1.4'
P P 0.1023 0.0942 'International Tables Vol C Tables 4.2.6.8 and 6.1.1.4'

loop_
_geom_angle_atom_site_label_1
_geom_angle_atom_site_label_2
_geom_angle_atom_site_label_3
_geom_angle_site_symmetry_1
_geom_angle_site_symmetry_3
_geom_angle
_geom_angle_publ_flag
OE11 P1 OE12 . . 117.7(2) yes
OE11 P1 OL13 . . 109.63(15) yes
OE12 P1 OL13 . . 111.13(14) yes
OE11 P1 OL12 . . 106.73(14) yes
OE12 P1 OL12 . . 111.30(14) yes
OL13 P1 OL12 . . 98.54(13) yes
OE22 P2 OE21 . . 119.1(2) yes
OE22 P2 OL12 . 2_576 106.7(2) yes
OE21 P2 OL12 . 2_576 109.71(14) yes
OE22 P2 OL23 . . 108.76(14) yes
OE21 P2 OL23 . . 110.39(15) yes
OL12 P2 OL23 2_576 . 100.55(13) yes
OE32 P3 OE31 . . 121.34(15) yes
OE32 P3 OL13 . . 111.42(14) yes
OE31 P3 OL13 . . 105.56(13) yes
OE32 P3 OL23 . . 108.87(14) yes
OE31 P3 OL23 . . 108.70(14) yes
OL13 P3 OL23 . . 98.51(13) yes
OE42 P4 OE41 . . 118.7(2) yes
OE42 P4 OL45 . . 112.18(14) yes
OE41 P4 OL45 . . 107.39(15) yes
OE42 P4 OL46 . . 110.72(15) yes
OE41 P4 OL46 . . 107.17(15) yes
OL45 P4 OL46 . . 98.80(15) yes
OE52 P5 OE51 . . 120.1(2) yes
OE52 P5 OL45 . 2_565 110.0(2) yes
OE51 P5 OL45 . 2_565 106.07(15) yes
OE52 P5 OL56 . . 110.9(2) yes
OE51 P5 OL56 . . 107.83(14) yes
OL45 P5 OL56 2_565 . 99.99(13) yes
OE62 P6 OE61 . . 120.6(2) yes
OE62 P6 OL46 . . 112.0(2) yes
OE61 P6 OL46 . . 105.55(14) yes
OE62 P6 OL56 . . 110.24(14) yes
OE61 P6 OL56 . . 108.43(14) yes
OL46 P6 OL56 . . 97.59(13) yes
P1 OL13 P3 . . 130.34(15) yes
P2 OL12 P1 2_576 . 136.6(2) yes
P2 OL23 P3 . . 127.77(15) yes
P4 OL46 P6 . . 130.3(2) yes
P4 OL45 P5 . 2_565 136.1(2) yes
P5 OL56 P6 . . 129.04(15) yes
P1 P2 P3 2_576 . 107.48(4) yes
P2 P3 P1 . . 119.09(4) yes
P2 P1 P3 . . 114.68(4) yes
P4 P5 P6 2_565 . 106.13(6) yes
P5 P6 P4 . . 119.68(5) yes
P5 P4 P6 2_565 . 115.69(4) yes
H1W1 OW1 H2W1 . . 102.5(3) yes
N1B C1 C2 . . 131.3(5) yes
N1A C1 C2 . . 116.0(4) yes
N2 C2 C1 . . 108.6(3) yes
N2 C2 C3 . . 107.3(3) yes
C1 C2 C3 . . 112.5(3) yes
N2 C2 C4 . . 107.1(3) yes
C1 C2 C4 . . 108.9(4) yes
C3 C2 C4 . . 112.3(3) yes
N3 C5 C6 . . 111.9(3) yes
N4 C6 C7 . . 107.0(3) yes
N4 C6 C8 . . 107.3(3) yes
C7 C6 C8 . . 112.5(3) yes
N4 C6 C5 . . 104.2(3) yes
C7 C6 C5 . . 113.0(3) yes
C8 C6 C5 . . 112.2(3) yes
N6 C10 C12 . . 108.2(3) yes
N6 C10 C9 . . 109.3(3) yes
C12 C10 C9 . . 112.6(3) yes
N6 C10 C11 . . 107.1(3) yes
C12 C10 C11 . . 111.9(3) yes
C9 C10 C11 . . 107.5(3) yes

loop_
_geom_bond_atom_site_label_1
_geom_bond_atom_site_label_2
_geom_bond_site_symmetry_2
_geom_bond_distance
_geom_bond_publ_flag
P1 OE11 . 1.474(3) yes
P1 OE12 . 1.478(3) yes
P1 OL13 . 1.597(2) yes
P1 OL12 . 1.600(2) yes
P2 OE22 . 1.479(2) yes
P2 OE21 . 1.481(3) yes
P2 OL12 2_576 1.588(2) yes
P2 OL23 . 1.596(2) yes
P3 OE32 . 1.470(2) yes
P3 OE31 . 1.478(2) yes
P3 OL13 . 1.601(2) yes
P3 OL23 . 1.612(2) yes
P4 OE42 . 1.473(2) yes
P4 OE41 . 1.480(2) yes
P4 OL45 . 1.590(3) yes
P4 OL46 . 1.594(3) yes
P5 OE52 . 1.457(3) yes
P5 OE51 . 1.473(3) yes
P5 OL45 2_565 1.595(2) yes
P5 OL56 . 1.601(2) yes
P6 OE62 . 1.471(3) yes
P6 OE61 . 1.485(3) yes
P6 OL46 . 1.601(3) yes
P6 OL56 . 1.603(2) yes
OL12 P2 2_576 1.588(2) no
OL45 P5 2_565 1.595(2) no
P2 P1 2_576 2.963(2) yes
P2 P3 . 2.880(2) yes
P1 P3 . 2.9030(10) yes
P5 P4 2_565 2.953(2) yes
P5 P6 . 2.8930(10) yes
P4 P6 . 2.900(2) yes
OW1 H1W1 . .847(3) no
OW1 H2W1 . .758(3) no
OW3A OW3B . .92(2) no
N1A C1 . 1.382(7) yes
N1B C1 . 1.306(9) yes
N2 C2 . 1.505(5) yes
N3 C5 . 1.487(4) yes
N4 C6 . 1.502(4) yes
N5 C9 . 1.492(5) no
N6 C10 . 1.513(4) yes
C1 C2 . 1.514(5) yes
C2 C3 . 1.524(5) yes
C2 C4 . 1.527(6) yes
C5 C6 . 1.535(4) yes
C6 C7 . 1.516(5) yes
C6 C8 . 1.524(5) yes
C9 C10 . 1.526(4) yes
C10 C12 . 1.525(5) yes
C10 C11 . 1.527(5) yes
